data_2230589
loop_
_publ_author_name
'Gao, Yan'
'Wang, Lu'
'Wang, He-wen'

_publ_section_title
;
 3-(4-Amino-3-methyl-5-sulfanylidene-4,5-dihydro-1<i>H</i>-1,2,4-triazol-1-yl)-3-(2-furyl)-1-phenylpropan-1-one
;
_journal_coeditor_code CV5087
_journal_issue 7
_journal_name_full 'Acta Crystallographica Section E'
_journal_page_first o1609
_journal_paper_doi 10.1107/S1600536811020988
_journal_volume 67
_journal_year 2011
_chemical_formula_iupac 'C16 H16 N4 O2 S'
_chemical_formula_moiety 'C16 H16 N4 O2 S'
_chemical_formula_sum 'C16 H16 N4 O2 S'
_chemical_formula_weight 328.39
_chemical_name_systematic
;
3-(4-Amino-3-methyl-5-sulfanylidene-4,5-dihydro-1<i>H</i>-1,2,4-triazol-1-yl)-
3-(2-furyl)-1-phenylpropan-1-one
;
_space_group_IT_number 14
_symmetry_cell_setting monoclinic
_symmetry_space_group_name_Hall '-P 2yn'
_symmetry_space_group_name_H-M 'P 1 21/n 1'
_atom_sites_solution_hydrogens geom
_atom_sites_solution_primary direct
_atom_sites_solution_secondary difmap
_cell_angle_alpha 90.00
_cell_angle_beta 106.745(5)
_cell_angle_gamma 90.00
_cell_formula_units_Z 4
_cell_length_a 7.3702(8)
_cell_length_b 24.131(2)
_cell_length_c 9.2400(10)
_cell_measurement_reflns_used 4962
_cell_measurement_temperature 113(2)
_cell_measurement_theta_max 27.9
_cell_measurement_theta_min 1.7
_cell_volume 1573.7(3)
_computing_cell_refinement 'CrystalClear (Rigaku/MSC, 2005)'
_computing_data_collection 'CrystalClear (Rigaku/MSC, 2005)'
_computing_data_reduction 'CrystalClear (Rigaku/MSC, 2005)'
_computing_molecular_graphics 'SHELXTL (Sheldrick, 2008)'
_computing_publication_material 'SHELXTL (Sheldrick, 2008)'
_computing_structure_refinement 'SHELXL97 (Sheldrick, 2008)'
_computing_structure_solution 'SHELXS97 (Sheldrick, 2008)'
_diffrn_ambient_temperature 113(2)
_diffrn_detector_area_resol_mean 14.63
_diffrn_measured_fraction_theta_full 0.998
_diffrn_measured_fraction_theta_max 0.998
_diffrn_measurement_device_type 'Rigaku Saturn CCD area-detector'
_diffrn_measurement_method '\f and \w'
_diffrn_radiation_monochromator multilayer
_diffrn_radiation_source 'rotating anode'
_diffrn_radiation_type 'Mo K\a'
_diffrn_radiation_wavelength 0.71073
_diffrn_reflns_av_R_equivalents 0.0529
_diffrn_reflns_av_sigmaI/netI 0.0539
_diffrn_reflns_limit_h_max 9
_diffrn_reflns_limit_h_min -9
_diffrn_reflns_limit_k_max 31
_diffrn_reflns_limit_k_min -31
_diffrn_reflns_limit_l_max 10
_diffrn_reflns_limit_l_min -12
_diffrn_reflns_number 15993
_diffrn_reflns_theta_full 27.87
_diffrn_reflns_theta_max 27.87
_diffrn_reflns_theta_min 1.69
_diffrn_standards_decay_% 0
_diffrn_standards_interval_count 0
_diffrn_standards_interval_time 0
_diffrn_standards_number 0
_exptl_absorpt_coefficient_mu 0.221
_exptl_absorpt_correction_T_max 0.9740
_exptl_absorpt_correction_T_min 0.9571
_exptl_absorpt_correction_type multi-scan
_exptl_absorpt_process_details '(CrystalClear; Rigaku/MSC, 2005)'
_exptl_crystal_colour colorless
_exptl_crystal_density_diffrn 1.386
_exptl_crystal_density_method 'not measured'
_exptl_crystal_description prism
_exptl_crystal_F_000 688
_exptl_crystal_size_max 0.20
_exptl_crystal_size_mid 0.18
_exptl_crystal_size_min 0.12
_refine_diff_density_max 0.371
_refine_diff_density_min -0.233
_refine_ls_extinction_method none
_refine_ls_goodness_of_fit_ref 1.058
_refine_ls_hydrogen_treatment mixed
_refine_ls_matrix_type full
_refine_ls_number_parameters 217
_refine_ls_number_reflns 3746
_refine_ls_number_restraints 0
_refine_ls_restrained_S_all 1.058
_refine_ls_R_factor_all 0.0680
_refine_ls_R_factor_gt 0.0488
_refine_ls_shift/su_max 0.000
_refine_ls_shift/su_mean 0.000
_refine_ls_structure_factor_coef Fsqd
_refine_ls_weighting_details 'w=1/[\s^2^(Fo^2^)+(0.0574P)^2^] where P=(Fo^2^+2Fc^2^)/3'
_refine_ls_weighting_scheme calc
_refine_ls_wR_factor_gt 0.1087
_refine_ls_wR_factor_ref 0.1190
_reflns_number_gt 2835
_reflns_number_total 3746
_reflns_threshold_expression I>2\s(I)
_cod_data_source_file cv5087.cif
_cod_data_source_block I
_cod_original_sg_symbol_H-M 'P 21/n '
_cod_database_code 2230589
_cod_database_fobs_code 2230589

loop_
_symmetry_equiv_pos_as_xyz
'x, y, z'
'-x+1/2, y+1/2, -z+1/2'
'-x, -y, -z'
'x-1/2, -y-1/2, z-1/2'

loop_
_atom_site_type_symbol
_atom_site_label
_atom_site_fract_x
_atom_site_fract_y
_atom_site_fract_z
_atom_site_U_iso_or_equiv
_atom_site_adp_type
_atom_site_calc_flag
_atom_site_refinement_flags
_atom_site_occupancy
_atom_site_symmetry_multiplicity
_atom_site_disorder_assembly
_atom_site_disorder_group
S S1 0.32564(7) 0.044074(19) 0.12279(6) 0.03395(17) Uani d . 1 1 . .
O O1 0.44017(17) 0.24184(5) 0.30582(14) 0.0252(3) Uani d . 1 1 . .
O O2 0.76075(17) 0.12393(5) 0.14479(15) 0.0302(3) Uani d . 1 1 . .
N N1 0.3805(2) 0.13261(6) -0.04619(17) 0.0216(3) Uani d . 1 1 . .
N N2 0.3656(2) 0.14722(6) -0.19396(18) 0.0266(4) Uani d . 1 1 . .
N N3 0.2807(2) 0.06078(6) -0.17722(18) 0.0298(4) Uani d . 1 1 . .
N N4 0.2143(3) 0.00728(7) -0.2257(2) 0.0447(6) Uani d . 1 1 . .
H H4A 0.312(4) -0.0188(10) -0.184(3) 0.065(8) Uiso d . 1 1 . .
H H4B 0.120(4) 0.0015(10) -0.184(3) 0.054(8) Uiso d . 1 1 . .
C C1 0.3301(2) 0.07965(7) -0.0317(2) 0.0256(4) Uani d . 1 1 . .
C C2 0.3022(3) 0.10221(8) -0.2710(2) 0.0304(5) Uani d . 1 1 . .
C C3 0.4564(2) 0.17151(6) 0.0778(2) 0.0196(4) Uani d . 1 1 . .
H H3 0.4213 0.1574 0.1679 0.023 Uiso calc R 1 1 . .
C C4 0.3677(2) 0.22862(6) 0.0401(2) 0.0219(4) Uani d . 1 1 . .
H H4C 0.4291 0.2481 -0.0277 0.026 Uiso calc R 1 1 . .
H H4D 0.2315 0.2244 -0.0144 0.026 Uiso calc R 1 1 . .
C C5 0.3886(2) 0.26319(7) 0.1805(2) 0.0204(4) Uani d . 1 1 . .
C C6 0.3390(2) 0.32323(7) 0.1632(2) 0.0199(4) Uani d . 1 1 . .
C C7 0.3636(3) 0.35495(7) 0.2932(2) 0.0255(4) Uani d . 1 1 . .
H H7 0.4096 0.3380 0.3897 0.031 Uiso calc R 1 1 . .
C C8 0.3215(3) 0.41086(7) 0.2828(2) 0.0298(5) Uani d . 1 1 . .
H H8 0.3391 0.4324 0.3718 0.036 Uiso calc R 1 1 . .
C C9 0.2533(3) 0.43531(7) 0.1412(2) 0.0297(5) Uani d . 1 1 . .
H H9 0.2260 0.4738 0.1338 0.036 Uiso calc R 1 1 . .
C C10 0.2250(3) 0.40402(7) 0.0111(2) 0.0289(4) Uani d . 1 1 . .
H H10 0.1765 0.4209 -0.0852 0.035 Uiso calc R 1 1 . .
C C11 0.2673(3) 0.34799(7) 0.0217(2) 0.0251(4) Uani d . 1 1 . .
H H11 0.2475 0.3264 -0.0675 0.030 Uiso calc R 1 1 . .
C C12 0.6687(2) 0.17414(7) 0.1194(2) 0.0222(4) Uani d . 1 1 . .
C C13 0.7944(3) 0.21587(8) 0.1527(2) 0.0310(5) Uani d . 1 1 . .
H H13 0.7673 0.2544 0.1447 0.037 Uiso calc R 1 1 . .
C C14 0.9781(3) 0.19038(10) 0.2031(2) 0.0388(5) Uani d . 1 1 . .
H H14 1.0966 0.2089 0.2356 0.047 Uiso calc R 1 1 . .
C C15 0.9504(3) 0.13569(10) 0.1956(2) 0.0384(5) Uani d . 1 1 . .
H H15 1.0483 0.1087 0.2219 0.046 Uiso calc R 1 1 . .
C C16 0.2566(3) 0.09657(10) -0.4376(2) 0.0435(6) Uani d . 1 1 . .
H H16A 0.2883 0.1311 -0.4806 0.065 Uiso calc R 1 1 . .
H H16B 0.1211 0.0889 -0.4801 0.065 Uiso calc R 1 1 . .
H H16C 0.3303 0.0660 -0.4620 0.065 Uiso calc R 1 1 . .

loop_
_atom_site_aniso_label
_atom_site_aniso_U_11
_atom_site_aniso_U_22
_atom_site_aniso_U_33
_atom_site_aniso_U_12
_atom_site_aniso_U_13
_atom_site_aniso_U_23
S1 0.0401(3) 0.0202(2) 0.0366(3) -0.00212(19) 0.0030(2) 0.0041(2)
O1 0.0304(7) 0.0238(6) 0.0186(7) 0.0022(5) 0.0025(5) 0.0014(5)
O2 0.0255(7) 0.0342(7) 0.0290(8) 0.0083(5) 0.0051(6) 0.0028(6)
N1 0.0240(8) 0.0204(7) 0.0175(9) 0.0025(6) 0.0014(6) -0.0010(6)
N2 0.0261(8) 0.0324(8) 0.0186(9) 0.0048(6) 0.0019(7) -0.0012(7)
N3 0.0307(9) 0.0222(7) 0.0295(10) 0.0064(6) -0.0028(7) -0.0095(7)
N4 0.0461(12) 0.0232(8) 0.0509(14) 0.0068(8) -0.0081(11) -0.0183(9)
C1 0.0226(9) 0.0205(8) 0.0280(11) 0.0051(7) -0.0017(8) -0.0039(8)
C2 0.0243(10) 0.0376(10) 0.0247(11) 0.0106(8) -0.0003(8) -0.0070(9)
C3 0.0227(9) 0.0179(8) 0.0162(10) -0.0002(7) 0.0027(7) -0.0023(7)
C4 0.0260(9) 0.0190(8) 0.0180(10) 0.0021(7) 0.0021(7) 0.0004(7)
C5 0.0182(8) 0.0217(8) 0.0191(10) -0.0022(7) 0.0015(7) -0.0008(7)
C6 0.0184(8) 0.0192(8) 0.0212(10) -0.0006(6) 0.0043(7) -0.0018(7)
C7 0.0279(10) 0.0268(9) 0.0199(10) 0.0026(7) 0.0036(8) 0.0013(8)
C8 0.0361(11) 0.0248(9) 0.0272(11) 0.0018(8) 0.0070(9) -0.0055(8)
C9 0.0374(11) 0.0202(9) 0.0320(12) 0.0033(8) 0.0106(9) -0.0013(8)
C10 0.0366(11) 0.0262(9) 0.0238(11) 0.0046(8) 0.0087(8) 0.0060(8)
C11 0.0302(10) 0.0235(8) 0.0205(11) 0.0014(7) 0.0056(8) -0.0026(7)
C12 0.0232(9) 0.0259(9) 0.0168(10) 0.0034(7) 0.0045(7) 0.0011(7)
C13 0.0342(11) 0.0360(10) 0.0243(11) -0.0091(8) 0.0105(9) -0.0037(8)
C14 0.0229(10) 0.0715(15) 0.0229(11) -0.0114(10) 0.0079(8) -0.0037(11)
C15 0.0207(10) 0.0649(15) 0.0277(12) 0.0103(10) 0.0038(8) 0.0039(11)
C16 0.0357(12) 0.0648(14) 0.0250(13) 0.0099(10) 0.0008(9) -0.0121(11)

loop_
_atom_type_symbol
_atom_type_description
_atom_type_scat_dispersion_real
_atom_type_scat_dispersion_imag
_atom_type_scat_source
C C 0.0033 0.0016
; International Tables
Vol. C, Tables 4.2.6.8 and 6.1.1.4
;
H H 0.0000 0.0000
; International Tables
Vol. C, Tables 4.2.6.8 and 6.1.1.4
;
N N 0.0061 0.0033
; International Tables
Vol. C, Tables 4.2.6.8 and 6.1.1.4
;
O O 0.0106 0.0106
; International Tables
Vol. C, Tables 4.2.6.8 and 6.1.1.4
;
S S 0.1246 0.1246
; International Tables
Vol. C, Tables 4.2.6.8 and 6.1.1.4
;

loop_
_geom_angle_atom_site_label_1
_geom_angle_atom_site_label_2
_geom_angle_atom_site_label_3
_geom_angle_site_symmetry_1
_geom_angle_site_symmetry_3
_geom_angle
_geom_angle_publ_flag
C15 O2 C12 . . 106.30(14) ?
C1 N1 N2 . . 113.18(14) ?
C1 N1 C3 . . 125.81(15) ?
N2 N1 C3 . . 120.89(14) ?
C2 N2 N1 . . 103.86(15) ?
C2 N3 C1 . . 109.54(15) ?
C2 N3 N4 . . 124.36(17) ?
C1 N3 N4 . . 126.09(18) ?
N3 N4 H4A . . 109.0(14) ?
N3 N4 H4B . . 104.4(16) ?
H4A N4 H4B . . 108(2) ?
N1 C1 N3 . . 102.79(16) ?
N1 C1 S1 . . 130.11(14) ?
N3 C1 S1 . . 127.09(14) ?
N2 C2 N3 . . 110.62(17) ?
N2 C2 C16 . . 125.36(19) ?
N3 C2 C16 . . 124.02(17) ?
N1 C3 C12 . . 111.29(14) ?
N1 C3 C4 . . 111.10(13) ?
C12 C3 C4 . . 111.56(13) ?
N1 C3 H3 . . 107.6 ?
C12 C3 H3 . . 107.6 ?
C4 C3 H3 . . 107.6 ?
C5 C4 C3 . . 111.85(14) ?
C5 C4 H4C . . 109.2 ?
C3 C4 H4C . . 109.2 ?
C5 C4 H4D . . 109.2 ?
C3 C4 H4D . . 109.2 ?
H4C C4 H4D . . 107.9 ?
O1 C5 C6 . . 120.69(16) ?
O1 C5 C4 . . 120.43(15) ?
C6 C5 C4 . . 118.85(15) ?
C7 C6 C11 . . 119.55(15) ?
C7 C6 C5 . . 118.35(16) ?
C11 C6 C5 . . 122.09(16) ?
C8 C7 C6 . . 120.44(17) ?
C8 C7 H7 . . 119.8 ?
C6 C7 H7 . . 119.8 ?
C7 C8 C9 . . 119.52(18) ?
C7 C8 H8 . . 120.2 ?
C9 C8 H8 . . 120.2 ?
C10 C9 C8 . . 120.61(16) ?
C10 C9 H9 . . 119.7 ?
C8 C9 H9 . . 119.7 ?
C9 C10 C11 . . 119.81(17) ?
C9 C10 H10 . . 120.1 ?
C11 C10 H10 . . 120.1 ?
C10 C11 C6 . . 120.04(17) ?
C10 C11 H11 . . 120.0 ?
C6 C11 H11 . . 120.0 ?
C13 C12 O2 . . 110.33(16) ?
C13 C12 C3 . . 133.62(16) ?
O2 C12 C3 . . 115.67(14) ?
C12 C13 C14 . . 106.08(18) ?
C12 C13 H13 . . 127.0 ?
C14 C13 H13 . . 127.0 ?
C15 C14 C13 . . 106.89(18) ?
C15 C14 H14 . . 126.6 ?
C13 C14 H14 . . 126.6 ?
C14 C15 O2 . . 110.40(17) ?
C14 C15 H15 . . 124.8 ?
O2 C15 H15 . . 124.8 ?
C2 C16 H16A . . 109.5 ?
C2 C16 H16B . . 109.5 ?
H16A C16 H16B . . 109.5 ?
C2 C16 H16C . . 109.5 ?
H16A C16 H16C . . 109.5 ?
H16B C16 H16C . . 109.5 ?

loop_
_geom_bond_atom_site_label_1
_geom_bond_atom_site_label_2
_geom_bond_site_symmetry_2
_geom_bond_distance
_geom_bond_publ_flag
S1 C1 . 1.674(2) ?
O1 C5 . 1.223(2) ?
O2 C15 . 1.370(2) ?
O2 C12 . 1.3755(19) ?
N1 C1 . 1.348(2) ?
N1 N2 . 1.383(2) ?
N1 C3 . 1.462(2) ?
N2 C2 . 1.309(2) ?
N3 C2 . 1.362(3) ?
N3 C1 . 1.366(2) ?
N3 N4 . 1.407(2) ?
N4 H4A . 0.95(3) ?
N4 H4B . 0.89(2) ?
C2 C16 . 1.484(3) ?
C3 C12 . 1.501(2) ?
C3 C4 . 1.522(2) ?
C3 H3 . 1.0000 ?
C4 C5 . 1.513(2) ?
C4 H4C . 0.9900 ?
C4 H4D . 0.9900 ?
C5 C6 . 1.491(2) ?
C6 C7 . 1.391(2) ?
C6 C11 . 1.396(2) ?
C7 C8 . 1.381(2) ?
C7 H7 . 0.9500 ?
C8 C9 . 1.390(3) ?
C8 H8 . 0.9500 ?
C9 C10 . 1.383(3) ?
C9 H9 . 0.9500 ?
C10 C11 . 1.385(2) ?
C10 H10 . 0.9500 ?
C11 H11 . 0.9500 ?
C12 C13 . 1.343(2) ?
C13 C14 . 1.437(3) ?
C13 H13 . 0.9500 ?
C14 C15 . 1.334(3) ?
C14 H14 . 0.9500 ?
C15 H15 . 0.9500 ?
C16 H16A . 0.9800 ?
C16 H16B . 0.9800 ?
C16 H16C . 0.9800 ?

loop_
_geom_hbond_atom_site_label_D
_geom_hbond_atom_site_label_H
_geom_hbond_atom_site_label_A
_geom_hbond_site_symmetry_A
_geom_hbond_distance_DH
_geom_hbond_distance_HA
_geom_hbond_distance_DA
_geom_hbond_angle_DHA
_geom_hbond_publ_flag
N4 H4A S1 3_655 0.95(3) 2.64(3) 3.475(2) 148(2) yes
C4 H4D O1 4_565 0.99 2.45 3.346(2) 151 yes
C14 H14 O1 1_655 0.95 2.55 3.490(2) 169 yes

loop_
_geom_torsion_atom_site_label_1
_geom_torsion_atom_site_label_2
_geom_torsion_atom_site_label_3
_geom_torsion_atom_site_label_4
_geom_torsion_site_symmetry_1
_geom_torsion_site_symmetry_2
_geom_torsion_site_symmetry_3
_geom_torsion_site_symmetry_4
_geom_torsion
_geom_torsion_publ_flag
C1 N1 N2 C2 . . . . 0.83(19) ?
C3 N1 N2 C2 . . . . 177.05(14) ?
N2 N1 C1 N3 . . . . -0.38(19) ?
C3 N1 C1 N3 . . . . -176.37(15) ?
N2 N1 C1 S1 . . . . 179.91(13) ?
C3 N1 C1 S1 . . . . 3.9(3) ?
C2 N3 C1 N1 . . . . -0.21(19) ?
N4 N3 C1 N1 . . . . -179.21(17) ?
C2 N3 C1 S1 . . . . 179.51(14) ?
N4 N3 C1 S1 . . . . 0.5(3) ?
N1 N2 C2 N3 . . . . -0.94(19) ?
N1 N2 C2 C16 . . . . 178.24(17) ?
C1 N3 C2 N2 . . . . 0.8(2) ?
N4 N3 C2 N2 . . . . 179.78(17) ?
C1 N3 C2 C16 . . . . -178.42(17) ?
N4 N3 C2 C16 . . . . 0.6(3) ?
C1 N1 C3 C12 . . . . 97.51(19) ?
N2 N1 C3 C12 . . . . -78.20(18) ?
C1 N1 C3 C4 . . . . -137.52(17) ?
N2 N1 C3 C4 . . . . 46.8(2) ?
N1 C3 C4 C5 . . . . 159.98(14) ?
C12 C3 C4 C5 . . . . -75.20(19) ?
C3 C4 C5 O1 . . . . -12.1(2) ?
C3 C4 C5 C6 . . . . 169.87(14) ?
O1 C5 C6 C7 . . . . 3.7(2) ?
C4 C5 C6 C7 . . . . -178.26(15) ?
O1 C5 C6 C11 . . . . -175.51(16) ?
C4 C5 C6 C11 . . . . 2.5(2) ?
C11 C6 C7 C8 . . . . -1.4(3) ?
C5 C6 C7 C8 . . . . 179.31(16) ?
C6 C7 C8 C9 . . . . 0.3(3) ?
C7 C8 C9 C10 . . . . 0.9(3) ?
C8 C9 C10 C11 . . . . -0.9(3) ?
C9 C10 C11 C6 . . . . -0.2(3) ?
C7 C6 C11 C10 . . . . 1.4(3) ?
C5 C6 C11 C10 . . . . -179.39(16) ?
C15 O2 C12 C13 . . . . 0.0(2) ?
C15 O2 C12 C3 . . . . -173.96(16) ?
N1 C3 C12 C13 . . . . 137.1(2) ?
C4 C3 C12 C13 . . . . 12.4(3) ?
N1 C3 C12 O2 . . . . -50.8(2) ?
C4 C3 C12 O2 . . . . -175.52(15) ?
O2 C12 C13 C14 . . . . -0.2(2) ?
C3 C12 C13 C14 . . . . 172.20(19) ?
C12 C13 C14 C15 . . . . 0.4(2) ?
C13 C14 C15 O2 . . . . -0.4(2) ?
C12 O2 C15 C14 . . . . 0.3(2) ?
